data_4306047
loop_
_publ_author_name
'Ga\"el Zucchi'
'Olivier Maury'
'Pierre Thu\'ery'
'Michel Ephritikhine'

_publ_contact_author_address
;
      CEA/Saclay, SCM (CNRS URA 331)
      B\^at. 125
      91191 Gif-sur-Yvette
      France
;
_publ_contact_author_email gael.zucchi@cea.fr
_publ_contact_author_fax '33 (0) 1 69 08 66 40'
_publ_contact_author_name 'G. Zucchi'
_publ_contact_author_phone '33 (0) 1 69 08 64 36'
_publ_section_title
;
Structural Diversity in Neodymium Bipyrimidine Compounds with Near Infrared
Luminescence: from Mono- and Binuclear Complexes to Metal-Organic Frameworks
;
_journal_name_full 'Inorganic Chemistry'
_journal_page_first 10398
_journal_page_last 10406
_journal_paper_doi 10.1021/ic800967x
_journal_volume 47
_journal_year 2008
_chemical_formula_sum 'C106 H88 N4 Nd2 O14'
_chemical_formula_weight 1930.28
_space_group_IT_number 14
_symmetry_cell_setting monoclinic
_symmetry_space_group_name_Hall '-P 2ybc'
_symmetry_space_group_name_H-M 'P 1 21/c 1'
_atom_sites_solution_hydrogens geom
_atom_sites_solution_primary direct
_atom_sites_solution_secondary difmap
_audit_creation_method SHELXL-97
_cell_angle_alpha 90.00
_cell_angle_beta 92.128(3)
_cell_angle_gamma 90.00
_cell_formula_units_Z 2
_cell_length_a 9.7576(5)
_cell_length_b 15.2085(9)
_cell_length_c 29.2564(14)
_cell_measurement_reflns_used 93639
_cell_measurement_temperature 100(2)
_cell_measurement_theta_max 25.68
_cell_measurement_theta_min 3.09
_cell_volume 4338.6(4)
_computing_cell_refinement 'HKL2000 (Otwinowski & Minor, 1997)'
_computing_data_collection 'COLLECT (Hooft, 1998)'
_computing_data_reduction 'HKL2000 (Otwinowski & Minor, 1997)'
_computing_molecular_graphics 'SHELXTL (Sheldrick, 1999)'
_computing_publication_material 'SHELXTL (Sheldrick, 1999); PLATON (Spek, 2003)'
_computing_structure_refinement 'SHELXL-97 (Sheldrick, 1997)'
_computing_structure_solution 'SHELXS-97 (Sheldrick, 1997)'
_diffrn_ambient_temperature 100(2)
_diffrn_measured_fraction_theta_full 0.998
_diffrn_measured_fraction_theta_max 0.998
_diffrn_measurement_device_type 'Nonius Kappa-CCD area-detector diffractometer'
_diffrn_measurement_method 'one \f and eight \w scans with 2\% steps'
_diffrn_radiation_monochromator graphite
_diffrn_radiation_source 'fine-focus sealed tube'
_diffrn_radiation_type MoK\a
_diffrn_radiation_wavelength 0.71073
_diffrn_reflns_av_R_equivalents 0.0215
_diffrn_reflns_av_sigmaI/netI 0.0292
_diffrn_reflns_limit_h_max 11
_diffrn_reflns_limit_h_min -11
_diffrn_reflns_limit_k_max 18
_diffrn_reflns_limit_k_min -18
_diffrn_reflns_limit_l_max 35
_diffrn_reflns_limit_l_min -35
_diffrn_reflns_number 93639
_diffrn_reflns_theta_full 25.68
_diffrn_reflns_theta_max 25.68
_diffrn_reflns_theta_min 3.09
_diffrn_standards_decay_% 0
_diffrn_standards_interval_time 0
_diffrn_standards_number 0
_exptl_absorpt_coefficient_mu 1.254
_exptl_absorpt_correction_T_max 0.808
_exptl_absorpt_correction_T_min 0.696
_exptl_absorpt_correction_type multi-scan
_exptl_absorpt_process_details 'SCALEPACK (Otwinowski & Minor, 1997)'
_exptl_crystal_colour 'translucent light purple'
_exptl_crystal_density_diffrn 1.478
_exptl_crystal_density_method 'not measured'
_exptl_crystal_description parallelepiped
_exptl_crystal_F_000 1968
_exptl_crystal_size_max 0.23
_exptl_crystal_size_mid 0.17
_exptl_crystal_size_min 0.17
_refine_diff_density_max 0.299
_refine_diff_density_min -0.568
_refine_diff_density_rms 0.059
_refine_ls_extinction_method none
_refine_ls_goodness_of_fit_ref 1.046
_refine_ls_hydrogen_treatment mixed
_refine_ls_matrix_type full
_refine_ls_number_parameters 568
_refine_ls_number_reflns 8208
_refine_ls_number_restraints 0
_refine_ls_restrained_S_all 1.046
_refine_ls_R_factor_all 0.0285
_refine_ls_R_factor_gt 0.0215
_refine_ls_shift/su_max 0.000
_refine_ls_shift/su_mean 0.000
_refine_ls_structure_factor_coef Fsqd
_refine_ls_weighting_details 'calc w=1/[\s^2^(Fo^2^)+(0.0293P)^2^+0.7733P] where P=(Fo^2^+2Fc^2^)/3'
_refine_ls_weighting_scheme calc
_refine_ls_wR_factor_gt 0.0536
_refine_ls_wR_factor_ref 0.0556
_reflns_number_gt 7101
_reflns_number_total 8208
_reflns_threshold_expression >2sigma(I)
_cod_data_source_file ic800967x_si_002_3.cif
_cod_data_source_block 2
_cod_original_sg_symbol_H-M 'P 21/c'
_cod_database_code 4306047

loop_
_symmetry_equiv_pos_as_xyz
'x, y, z'
'-x, y+1/2, -z+1/2'
'-x, -y, -z'
'x, -y-1/2, z-1/2'

loop_
_atom_site_label
_atom_site_type_symbol
_atom_site_fract_x
_atom_site_fract_y
_atom_site_fract_z
_atom_site_U_iso_or_equiv
_atom_site_adp_type
_atom_site_occupancy
_atom_site_symmetry_multiplicity
_atom_site_calc_flag
_atom_site_refinement_flags
_atom_site_disorder_assembly
_atom_site_disorder_group
Nd Nd 0.630865(10) 0.865520(7) 0.092619(3) 0.01693(4) Uani 1 1 d . . .
N1 N 0.41418(15) 0.94496(10) 0.04538(5) 0.0189(4) Uani 1 1 d . . .
N2 N 0.32934(15) 1.03822(10) -0.01485(5) 0.0182(3) Uani 1 1 d . . .
O1 O 0.52990(14) 1.01125(9) 0.12634(4) 0.0249(3) Uani 1 1 d . . .
C1 C 0.42920(19) 0.99528(12) 0.00834(6) 0.0172(4) Uani 1 1 d . . .
C2 C 0.28714(19) 0.93988(13) 0.06123(6) 0.0211(4) Uani 1 1 d . . .
H2 H 0.2723 0.9059 0.0870 0.025 Uiso 1 1 calc R . .
C3 C 0.17794(19) 0.98370(13) 0.04032(6) 0.0214(4) Uani 1 1 d . . .
H3 H 0.0904 0.9805 0.0518 0.026 Uiso 1 1 calc R . .
C4 C 0.2035(2) 1.03254(13) 0.00173(6) 0.0219(4) Uani 1 1 d . . .
H4 H 0.1315 1.0623 -0.0131 0.026 Uiso 1 1 calc R . .
C5 C 0.4437(2) 1.02395(15) 0.16474(7) 0.0291(5) Uani 1 1 d . . .
H5D H 0.4533 0.9755 0.1862 0.035 Uiso 1 1 calc R . .
H5E H 0.3481 1.0290 0.1547 0.035 Uiso 1 1 calc R . .
C6 C 0.4950(2) 1.10911(15) 0.18630(7) 0.0310(5) Uani 1 1 d . . .
H6D H 0.5678 1.0980 0.2090 0.037 Uiso 1 1 calc R . .
H6E H 0.4212 1.1403 0.2006 0.037 Uiso 1 1 calc R . .
C7 C 0.5485(3) 1.16155(16) 0.14586(8) 0.0388(6) Uani 1 1 d . . .
H7D H 0.4895 1.2115 0.1388 0.047 Uiso 1 1 calc R . .
H7E H 0.6408 1.1826 0.1526 0.047 Uiso 1 1 calc R . .
C8 C 0.5464(2) 1.09697(14) 0.10645(7) 0.0297(5) Uani 1 1 d . . .
H8D H 0.4709 1.1098 0.0850 0.036 Uiso 1 1 calc R . .
H8E H 0.6315 1.1000 0.0904 0.036 Uiso 1 1 calc R . .
O1A O 0.42287(13) 0.81939(9) 0.13048(4) 0.0211(3) Uani 1 1 d . . .
O2A O 0.66163(13) 0.72105(9) 0.12146(4) 0.0224(3) Uani 1 1 d . . .
C1A C 0.4024(2) 0.76313(13) 0.16212(6) 0.0212(4) Uani 1 1 d . . .
C2A C 0.4928(2) 0.69594(13) 0.17545(7) 0.0225(4) Uani 1 1 d . . .
H2A H 0.4682 0.6603 0.1996 0.027 Uiso 1 1 calc R . .
C3A C 0.6174(2) 0.67820(13) 0.15523(6) 0.0202(4) Uani 1 1 d . . .
C4A C 0.2694(2) 0.76893(13) 0.18625(7) 0.0222(4) Uani 1 1 d . . .
C5A C 0.2591(2) 0.74588(13) 0.23218(7) 0.0257(5) Uani 1 1 d . . .
H5A H 0.3373 0.7285 0.2490 0.031 Uiso 1 1 calc R . .
C6A C 0.1344(2) 0.74853(14) 0.25311(7) 0.0302(5) Uani 1 1 d . . .
H6A H 0.1296 0.7337 0.2839 0.036 Uiso 1 1 calc R . .
C7A C 0.0167(2) 0.77318(14) 0.22844(8) 0.0309(5) Uani 1 1 d . . .
H7A H -0.0676 0.7733 0.2423 0.037 Uiso 1 1 calc R . .
C8A C 0.0252(2) 0.79753(14) 0.18313(7) 0.0296(5) Uani 1 1 d . . .
H8A H -0.0534 0.8147 0.1665 0.036 Uiso 1 1 calc R . .
C9A C 0.1504(2) 0.79649(14) 0.16241(7) 0.0242(5) Uani 1 1 d . . .
H9A H 0.1554 0.8144 0.1321 0.029 Uiso 1 1 calc R . .
C10A C 0.7093(2) 0.60563(13) 0.17320(6) 0.0207(4) Uani 1 1 d . . .
C11A C 0.8407(2) 0.60022(14) 0.15656(7) 0.0240(4) Uani 1 1 d . . .
H11A H 0.8675 0.6402 0.1346 0.029 Uiso 1 1 calc R . .
C12A C 0.9316(2) 0.53692(14) 0.17202(7) 0.0280(5) Uani 1 1 d . . .
H12A H 1.0188 0.5342 0.1603 0.034 Uiso 1 1 calc R . .
C13A C 0.8936(2) 0.47712(15) 0.20507(8) 0.0318(5) Uani 1 1 d . . .
H13A H 0.9554 0.4348 0.2159 0.038 Uiso 1 1 calc R . .
C14A C 0.7631(2) 0.48102(15) 0.22175(7) 0.0315(5) Uani 1 1 d . . .
H14A H 0.7368 0.4408 0.2437 0.038 Uiso 1 1 calc R . .
C15A C 0.6712(2) 0.54458(14) 0.20593(7) 0.0266(5) Uani 1 1 d . . .
H15A H 0.5834 0.5465 0.2172 0.032 Uiso 1 1 calc R . .
O1B O 0.54660(13) 0.77973(9) 0.02738(4) 0.0210(3) Uani 1 1 d . . .
O2B O 0.82326(13) 0.79974(9) 0.05638(4) 0.0199(3) Uani 1 1 d . . .
C1B C 0.59317(19) 0.71282(13) 0.00686(6) 0.0201(4) Uani 1 1 d . . .
C2B C 0.72753(19) 0.68112(13) 0.01288(6) 0.0203(4) Uani 1 1 d . . .
H2B H 0.7483 0.6277 -0.0007 0.024 Uiso 1 1 calc R . .
C3B C 0.83283(19) 0.72421(13) 0.03789(6) 0.0197(4) Uani 1 1 d . . .
C4B C 0.4944(2) 0.66748(14) -0.02599(6) 0.0203(4) Uani 1 1 d . . .
C5B C 0.3815(2) 0.71357(14) -0.04388(7) 0.0264(5) Uani 1 1 d . . .
H5B H 0.3687 0.7719 -0.0355 0.032 Uiso 1 1 calc R . .
C6B C 0.2875(2) 0.67332(16) -0.07413(7) 0.0310(5) Uani 1 1 d . . .
H6B H 0.2139 0.7053 -0.0866 0.037 Uiso 1 1 calc R . .
C7B C 0.3035(2) 0.58595(15) -0.08561(7) 0.0273(5) Uani 1 1 d . . .
H7B H 0.2407 0.5591 -0.1058 0.033 Uiso 1 1 calc R . .
C8B C 0.4120(2) 0.53861(15) -0.06724(7) 0.0274(5) Uani 1 1 d . . .
H8B H 0.4210 0.4793 -0.0743 0.033 Uiso 1 1 calc R . .
C9B C 0.5086(2) 0.57920(14) -0.03814(6) 0.0234(5) Uani 1 1 d . . .
H9B H 0.5835 0.5472 -0.0266 0.028 Uiso 1 1 calc R . .
C10B C 0.97113(19) 0.68040(13) 0.04272(6) 0.0198(4) Uani 1 1 d . . .
C11B C 1.0880(2) 0.73230(14) 0.04725(7) 0.0245(5) Uani 1 1 d . . .
H11B H 1.0795 0.7932 0.0458 0.029 Uiso 1 1 calc R . .
C12B C 1.2165(2) 0.69526(15) 0.05390(7) 0.0296(5) Uani 1 1 d . . .
H12B H 1.2939 0.7309 0.0562 0.036 Uiso 1 1 calc R . .
C13B C 1.2295(2) 0.60468(16) 0.05709(7) 0.0299(5) Uani 1 1 d . . .
H13B H 1.3156 0.5794 0.0621 0.036 Uiso 1 1 calc R . .
C14B C 1.1146(2) 0.55201(15) 0.05282(7) 0.0291(5) Uani 1 1 d . . .
H14B H 1.1235 0.4913 0.0550 0.035 Uiso 1 1 calc R . .
C15B C 0.9856(2) 0.58904(14) 0.04526(6) 0.0242(5) Uani 1 1 d . . .
H15B H 0.9089 0.5530 0.0419 0.029 Uiso 1 1 calc R . .
O1C O 0.69747(13) 0.87858(9) 0.17202(4) 0.0211(3) Uani 1 1 d . . .
O2C O 0.82141(13) 0.97312(9) 0.10333(4) 0.0220(3) Uani 1 1 d . . .
C1C C 0.74776(19) 0.93823(13) 0.19779(6) 0.0201(4) Uani 1 1 d . . .
C2C C 0.8342(2) 1.00479(13) 0.18299(6) 0.0216(4) Uani 1 1 d . . .
H2C H 0.8709 1.0436 0.2048 0.026 Uiso 1 1 calc R . .
C3C C 0.86919(19) 1.01688(13) 0.13729(7) 0.0211(4) Uani 1 1 d . . .
C4C C 0.70673(19) 0.93485(14) 0.24685(6) 0.0215(4) Uani 1 1 d . . .
C5C C 0.6206(2) 0.86741(14) 0.25962(8) 0.0312(5) Uani 1 1 d . . .
H5C H 0.5929 0.8251 0.2383 0.037 Uiso 1 1 calc R . .
C6C C 0.5751(3) 0.86236(15) 0.30406(8) 0.0392(6) Uani 1 1 d . . .
H6C H 0.5159 0.8175 0.3121 0.047 Uiso 1 1 calc R . .
C7C C 0.6175(2) 0.92375(17) 0.33624(7) 0.0364(6) Uani 1 1 d . . .
H7C H 0.5891 0.9192 0.3662 0.044 Uiso 1 1 calc R . .
C8C C 0.7022(2) 0.99207(17) 0.32402(7) 0.0329(5) Uani 1 1 d . . .
H8C H 0.7298 1.0341 0.3455 0.039 Uiso 1 1 calc R . .
C9C C 0.7461(2) 0.99765(15) 0.27924(7) 0.0262(5) Uani 1 1 d . . .
H9C H 0.8024 1.0439 0.2710 0.031 Uiso 1 1 calc R . .
C10C C 0.96547(19) 1.09136(14) 0.12701(6) 0.0215(4) Uani 1 1 d . . .
C11C C 0.9560(2) 1.13155(13) 0.08427(7) 0.0259(5) Uani 1 1 d . . .
H11C H 0.8916 1.1115 0.0625 0.031 Uiso 1 1 calc R . .
C12C C 1.0415(2) 1.20117(15) 0.07366(7) 0.0309(5) Uani 1 1 d . . .
H12C H 1.0341 1.2272 0.0449 0.037 Uiso 1 1 calc R . .
C13C C 1.1372(2) 1.23172(15) 0.10574(8) 0.0344(5) Uani 1 1 d . . .
H13C H 1.1942 1.2784 0.0987 0.041 Uiso 1 1 calc R . .
C14C C 1.1480(2) 1.19251(15) 0.14860(8) 0.0332(5) Uani 1 1 d . . .
H14C H 1.2120 1.2133 0.1703 0.040 Uiso 1 1 calc R . .
C15C C 1.0639(2) 1.12266(14) 0.15903(7) 0.0272(5) Uani 1 1 d . . .
H15C H 1.0728 1.0962 0.1876 0.033 Uiso 1 1 calc R . .

loop_
_atom_site_aniso_label
_atom_site_aniso_U_11
_atom_site_aniso_U_22
_atom_site_aniso_U_33
_atom_site_aniso_U_23
_atom_site_aniso_U_13
_atom_site_aniso_U_12
Nd 0.01661(7) 0.01726(7) 0.01682(6) 0.00052(4) -0.00064(4) 0.00154(4)
N1 0.0198(9) 0.0168(9) 0.0200(8) -0.0016(7) 0.0007(7) -0.0002(7)
N2 0.0176(8) 0.0189(9) 0.0179(8) -0.0005(7) -0.0008(6) 0.0009(7)
O1 0.0301(8) 0.0223(8) 0.0223(7) -0.0017(6) -0.0002(6) 0.0043(6)
C1 0.0185(10) 0.0143(10) 0.0186(10) -0.0041(8) -0.0020(8) 0.0008(8)
C2 0.0235(11) 0.0198(11) 0.0200(10) 0.0006(8) 0.0014(8) -0.0003(9)
C3 0.0170(10) 0.0244(11) 0.0227(10) -0.0015(9) 0.0005(8) 0.0003(9)
C4 0.0193(10) 0.0229(11) 0.0231(10) -0.0024(9) -0.0043(8) 0.0029(9)
C5 0.0273(12) 0.0309(13) 0.0292(12) -0.0031(10) 0.0038(9) 0.0066(10)
C6 0.0351(13) 0.0298(13) 0.0282(12) -0.0061(10) 0.0006(9) 0.0080(10)
C7 0.0567(16) 0.0265(13) 0.0333(13) -0.0082(11) 0.0049(11) -0.0030(12)
C8 0.0388(13) 0.0225(12) 0.0275(11) 0.0005(10) -0.0026(9) 0.0051(10)
O1A 0.0205(7) 0.0212(8) 0.0217(7) 0.0041(6) -0.0003(5) 0.0020(6)
O2A 0.0250(8) 0.0200(8) 0.0224(7) 0.0023(6) 0.0033(6) 0.0028(6)
C1A 0.0201(10) 0.0226(11) 0.0208(10) -0.0027(9) -0.0026(8) -0.0018(9)
C2A 0.0233(11) 0.0208(11) 0.0235(10) 0.0063(9) 0.0032(8) -0.0008(9)
C3A 0.0223(11) 0.0183(11) 0.0198(10) -0.0013(9) -0.0019(8) -0.0011(9)
C4A 0.0223(11) 0.0174(11) 0.0270(11) -0.0018(9) 0.0026(8) -0.0001(8)
C5A 0.0260(11) 0.0220(12) 0.0293(11) 0.0029(9) 0.0013(9) 0.0020(9)
C6A 0.0362(13) 0.0239(12) 0.0311(12) 0.0021(10) 0.0111(10) -0.0002(10)
C7A 0.0246(12) 0.0254(12) 0.0435(13) -0.0042(10) 0.0131(10) 0.0005(10)
C8A 0.0214(11) 0.0280(13) 0.0393(13) -0.0037(10) -0.0002(9) 0.0021(9)
C9A 0.0225(11) 0.0236(12) 0.0264(11) -0.0004(9) 0.0002(8) 0.0002(9)
C10A 0.0216(11) 0.0204(11) 0.0198(10) -0.0016(9) -0.0031(8) -0.0003(9)
C11A 0.0252(11) 0.0241(11) 0.0225(10) 0.0013(9) -0.0013(8) -0.0026(9)
C12A 0.0206(11) 0.0315(13) 0.0316(12) 0.0030(10) -0.0016(9) 0.0022(9)
C13A 0.0268(12) 0.0289(13) 0.0393(13) 0.0072(10) -0.0060(10) 0.0053(10)
C14A 0.0312(12) 0.0267(13) 0.0367(13) 0.0127(10) 0.0016(10) 0.0008(10)
C15A 0.0242(11) 0.0267(12) 0.0290(11) 0.0052(9) 0.0026(9) 0.0018(9)
O1B 0.0194(7) 0.0206(8) 0.0227(7) -0.0016(6) -0.0009(6) 0.0017(6)
O2B 0.0198(7) 0.0187(8) 0.0213(7) 0.0005(6) 0.0009(5) 0.0009(6)
C1B 0.0213(11) 0.0218(11) 0.0172(10) 0.0029(8) 0.0029(8) -0.0016(9)
C2B 0.0219(11) 0.0188(11) 0.0202(10) -0.0036(8) 0.0004(8) 0.0019(8)
C3B 0.0219(11) 0.0209(11) 0.0167(10) 0.0060(8) 0.0045(8) 0.0008(9)
C4B 0.0210(10) 0.0221(11) 0.0181(10) 0.0000(9) 0.0038(8) -0.0028(9)
C5B 0.0270(12) 0.0229(12) 0.0289(11) 0.0006(9) -0.0023(9) 0.0004(9)
C6B 0.0266(12) 0.0358(14) 0.0301(12) 0.0038(10) -0.0071(9) -0.0011(10)
C7B 0.0276(12) 0.0327(13) 0.0211(10) -0.0050(9) -0.0052(9) -0.0055(10)
C8B 0.0285(12) 0.0269(12) 0.0272(11) -0.0059(9) 0.0046(9) -0.0047(10)
C9B 0.0227(11) 0.0258(12) 0.0218(10) -0.0022(9) 0.0016(8) 0.0011(9)
C10B 0.0190(10) 0.0235(11) 0.0169(9) -0.0016(8) 0.0006(8) 0.0010(9)
C11B 0.0251(11) 0.0222(12) 0.0262(11) -0.0031(9) 0.0005(9) 0.0025(9)
C12B 0.0192(11) 0.0382(14) 0.0314(12) -0.0078(10) -0.0004(9) -0.0006(10)
C13B 0.0251(12) 0.0382(14) 0.0262(11) -0.0072(10) -0.0019(9) 0.0121(10)
C14B 0.0314(13) 0.0258(12) 0.0300(12) -0.0030(10) 0.0008(9) 0.0095(10)
C15B 0.0246(11) 0.0247(12) 0.0234(11) -0.0011(9) 0.0015(8) 0.0014(9)
O1C 0.0208(7) 0.0225(8) 0.0199(7) 0.0006(6) -0.0012(6) 0.0003(6)
O2C 0.0243(7) 0.0225(8) 0.0192(7) -0.0019(6) 0.0002(6) -0.0008(6)
C1C 0.0155(10) 0.0236(11) 0.0211(10) -0.0001(9) -0.0020(8) 0.0058(8)
C2C 0.0230(11) 0.0230(11) 0.0186(10) -0.0028(8) -0.0017(8) -0.0020(9)
C3C 0.0186(10) 0.0197(11) 0.0249(11) -0.0004(9) -0.0014(8) 0.0036(8)
C4C 0.0191(10) 0.0259(12) 0.0194(10) 0.0022(9) -0.0002(8) 0.0055(9)
C5C 0.0400(14) 0.0259(13) 0.0280(12) 0.0003(9) 0.0052(10) -0.0006(10)
C6C 0.0530(16) 0.0335(14) 0.0318(13) 0.0076(11) 0.0130(11) -0.0035(11)
C7C 0.0389(14) 0.0487(16) 0.0219(11) 0.0047(11) 0.0069(10) 0.0115(12)
C8C 0.0250(12) 0.0517(16) 0.0218(11) -0.0061(11) 0.0001(9) 0.0051(11)
C9C 0.0185(10) 0.0364(13) 0.0235(11) -0.0007(10) -0.0011(8) 0.0004(9)
C10C 0.0181(10) 0.0218(11) 0.0249(10) -0.0017(9) 0.0038(8) 0.0027(9)
C11C 0.0268(12) 0.0267(12) 0.0242(11) -0.0023(9) 0.0018(9) -0.0005(9)
C12C 0.0326(13) 0.0282(13) 0.0323(12) 0.0051(10) 0.0056(10) -0.0022(10)
C13C 0.0271(12) 0.0300(13) 0.0466(14) 0.0039(11) 0.0055(10) -0.0069(10)
C14C 0.0235(12) 0.0353(14) 0.0404(13) -0.0032(11) -0.0013(10) -0.0065(10)
C15C 0.0254(12) 0.0307(13) 0.0255(11) 0.0011(9) 0.0000(9) 0.0000(9)

loop_
_atom_type_symbol
_atom_type_description
_atom_type_scat_dispersion_real
_atom_type_scat_dispersion_imag
_atom_type_scat_source
C C 0.0033 0.0016 'International Tables Vol C Tables 4.2.6.8 and 6.1.1.4'
H H 0.0000 0.0000 'International Tables Vol C Tables 4.2.6.8 and 6.1.1.4'
N N 0.0061 0.0033 'International Tables Vol C Tables 4.2.6.8 and 6.1.1.4'
Nd Nd -0.1943 3.0179 'International Tables Vol C Tables 4.2.6.8 and 6.1.1.4'
O O 0.0106 0.0060 'International Tables Vol C Tables 4.2.6.8 and 6.1.1.4'

loop_
_geom_angle_atom_site_label_1
_geom_angle_atom_site_label_2
_geom_angle_atom_site_label_3
_geom_angle
_geom_angle_site_symmetry_1
_geom_angle_site_symmetry_3
_geom_angle_publ_flag
O2A Nd O1C 72.87(4) . . ?
O2A Nd O2B 71.39(4) . . ?
O1C Nd O2B 105.86(4) . . ?
O2A Nd O1B 79.42(4) . . ?
O1C Nd O1B 151.32(4) . . ?
O2B Nd O1B 71.20(4) . . ?
O2A Nd O1A 70.70(4) . . ?
O1C Nd O1A 77.58(4) . . ?
O2B Nd O1A 138.80(5) . . ?
O1B Nd O1A 86.54(4) . . ?
O2A Nd O2C 118.75(5) . . ?
O1C Nd O2C 69.45(4) . . ?
O2B Nd O2C 74.78(4) . . ?
O1B Nd O2C 132.97(4) . . ?
O1A Nd O2C 139.37(4) . . ?
O2A Nd O1 133.77(4) . . ?
O1C Nd O1 70.05(4) . . ?
O2B Nd O1 145.46(4) . . ?
O1B Nd O1 128.76(4) . . ?
O1A Nd O1 75.16(4) . . ?
O2C Nd O1 71.78(4) . . ?
O2A Nd N2 140.35(4) . 3_675 ?
O1C Nd N2 135.84(5) . 3_675 ?
O2B Nd N2 73.74(4) . 3_675 ?
O1B Nd N2 71.91(5) . 3_675 ?
O1A Nd N2 132.25(4) . 3_675 ?
O2C Nd N2 68.01(4) . 3_675 ?
O1 Nd N2 85.88(4) . 3_675 ?
O2A Nd N1 131.97(5) . . ?
O1C Nd N1 128.60(4) . . ?
O2B Nd N1 123.82(4) . . ?
O1B Nd N1 67.12(4) . . ?
O1A Nd N1 73.73(4) . . ?
O2C Nd N1 109.27(4) . . ?
O1 Nd N1 61.89(4) . . ?
N2 Nd N1 58.74(4) 3_675 . ?
C1 N1 C2 116.29(16) . . ?
C1 N1 Nd 123.39(12) . . ?
C2 N1 Nd 120.12(12) . . ?
C1 N2 C4 116.44(16) . . ?
C1 N2 Nd 123.94(12) . 3_675 ?
C4 N2 Nd 119.62(12) . 3_675 ?
C8 O1 C5 105.74(15) . . ?
C8 O1 Nd 124.19(11) . . ?
C5 O1 Nd 129.97(12) . . ?
N2 C1 N1 126.18(17) . . ?
N2 C1 C1 117.0(2) . 3_675 ?
N1 C1 C1 116.8(2) . 3_675 ?
N1 C2 C3 121.79(18) . . ?
C2 C3 C4 117.49(18) . . ?
N2 C4 C3 121.77(18) . . ?
O1 C5 C6 104.20(17) . . ?
C5 C6 C7 103.85(17) . . ?
C8 C7 C6 104.77(19) . . ?
O1 C8 C7 106.15(17) . . ?
C1A O1A Nd 132.20(12) . . ?
C3A O2A Nd 135.20(12) . . ?
O1A C1A C2A 125.20(18) . . ?
O1A C1A C4A 117.43(17) . . ?
C2A C1A C4A 117.36(17) . . ?
C1A C2A C3A 124.99(18) . . ?
O2A C3A C2A 123.73(18) . . ?
O2A C3A C10A 115.59(16) . . ?
C2A C3A C10A 120.68(17) . . ?
C5A C4A C9A 117.91(18) . . ?
C5A C4A C1A 122.11(18) . . ?
C9A C4A C1A 119.97(18) . . ?
C6A C5A C4A 121.0(2) . . ?
C5A C6A C7A 120.2(2) . . ?
C8A C7A C6A 119.57(19) . . ?
C7A C8A C9A 120.2(2) . . ?
C8A C9A C4A 121.04(19) . . ?
C11A C10A C15A 118.30(19) . . ?
C11A C10A C3A 117.81(17) . . ?
C15A C10A C3A 123.88(18) . . ?
C12A C11A C10A 121.24(19) . . ?
C11A C12A C13A 120.1(2) . . ?
C14A C13A C12A 119.5(2) . . ?
C13A C14A C15A 120.3(2) . . ?
C14A C15A C10A 120.51(19) . . ?
C1B O1B Nd 133.07(12) . . ?
C3B O2B Nd 129.20(12) . . ?
O1B C1B C2B 124.31(18) . . ?
O1B C1B C4B 115.88(17) . . ?
C2B C1B C4B 119.81(18) . . ?
C3B C2B C1B 124.67(19) . . ?
O2B C3B C2B 125.38(18) . . ?
O2B C3B C10B 115.99(17) . . ?
C2B C3B C10B 118.60(18) . . ?
C5B C4B C9B 118.24(18) . . ?
C5B C4B C1B 119.29(18) . . ?
C9B C4B C1B 122.42(18) . . ?
C4B C5B C6B 120.7(2) . . ?
C7B C6B C5B 120.0(2) . . ?
C8B C7B C6B 120.12(19) . . ?
C7B C8B C9B 120.1(2) . . ?
C8B C9B C4B 120.72(19) . . ?
C11B C10B C15B 118.59(18) . . ?
C11B C10B C3B 119.12(18) . . ?
C15B C10B C3B 122.20(17) . . ?
C12B C11B C10B 121.3(2) . . ?
C11B C12B C13B 119.7(2) . . ?
C14B C13B C12B 119.9(2) . . ?
C13B C14B C15B 120.5(2) . . ?
C14B C15B C10B 120.05(19) . . ?
C1C O1C Nd 136.14(12) . . ?
C3C O2C Nd 133.96(12) . . ?
O1C C1C C2C 124.04(17) . . ?
O1C C1C C4C 115.60(17) . . ?
C2C C1C C4C 120.36(18) . . ?
C1C C2C C3C 124.13(18) . . ?
O2C C3C C2C 125.52(18) . . ?
O2C C3C C10C 116.78(17) . . ?
C2C C3C C10C 117.60(17) . . ?
C5C C4C C9C 118.67(18) . . ?
C5C C4C C1C 117.89(18) . . ?
C9C C4C C1C 123.39(19) . . ?
C4C C5C C6C 120.7(2) . . ?
C7C C6C C5C 120.2(2) . . ?
C6C C7C C8C 120.0(2) . . ?
C7C C8C C9C 119.7(2) . . ?
C4C C9C C8C 120.8(2) . . ?
C11C C10C C15C 118.21(19) . . ?
C11C C10C C3C 119.21(18) . . ?
C15C C10C C3C 122.58(18) . . ?
C12C C11C C10C 121.0(2) . . ?
C13C C12C C11C 120.1(2) . . ?
C12C C13C C14C 119.8(2) . . ?
C15C C14C C13C 120.2(2) . . ?
C14C C15C C10C 120.7(2) . . ?

loop_
_geom_bond_atom_site_label_1
_geom_bond_atom_site_label_2
_geom_bond_distance
_geom_bond_site_symmetry_2
_geom_bond_publ_flag
Nd O2A 2.3687(13) . ?
Nd O1C 2.3971(13) . ?
Nd O2B 2.4077(13) . ?
Nd O1B 2.4300(13) . ?
Nd O1A 2.4506(13) . ?
Nd O2C 2.4879(13) . ?
Nd O1 2.6322(13) . ?
Nd N2 2.7454(15) 3_675 ?
Nd N1 2.7611(16) . ?
N1 C1 1.339(2) . ?
N1 C2 1.342(2) . ?
N2 C1 1.337(2) . ?
N2 C4 1.339(2) . ?
N2 Nd 2.7455(15) 3_675 ?
O1 C8 1.439(3) . ?
O1 C5 1.441(2) . ?
C1 C1 1.489(4) 3_675 ?
C2 C3 1.380(3) . ?
C3 C4 1.382(3) . ?
C5 C6 1.517(3) . ?
C6 C7 1.534(3) . ?
C7 C8 1.514(3) . ?
O1A C1A 1.282(2) . ?
O2A C3A 1.272(2) . ?
C1A C2A 1.396(3) . ?
C1A C4A 1.503(3) . ?
C2A C3A 1.398(3) . ?
C3A C10A 1.505(3) . ?
C4A C5A 1.396(3) . ?
C4A C9A 1.396(3) . ?
C5A C6A 1.383(3) . ?
C6A C7A 1.386(3) . ?
C7A C8A 1.382(3) . ?
C8A C9A 1.384(3) . ?
C10A C11A 1.390(3) . ?
C10A C15A 1.394(3) . ?
C11A C12A 1.374(3) . ?
C12A C13A 1.388(3) . ?
C13A C14A 1.382(3) . ?
C14A C15A 1.386(3) . ?
O1B C1B 1.274(2) . ?
O2B C3B 1.275(2) . ?
C1B C2B 1.402(3) . ?
C1B C4B 1.503(3) . ?
C2B C3B 1.402(3) . ?
C3B C10B 1.507(3) . ?
C4B C5B 1.391(3) . ?
C4B C9B 1.397(3) . ?
C5B C6B 1.393(3) . ?
C6B C7B 1.381(3) . ?
C7B C8B 1.373(3) . ?
C8B C9B 1.391(3) . ?
C10B C11B 1.389(3) . ?
C10B C15B 1.398(3) . ?
C11B C12B 1.382(3) . ?
C12B C13B 1.386(3) . ?
C13B C14B 1.380(3) . ?
C14B C15B 1.389(3) . ?
O1C C1C 1.267(2) . ?
O2C C3C 1.270(2) . ?
C1C C2C 1.396(3) . ?
C1C C4C 1.505(3) . ?
C2C C3C 1.404(3) . ?
C3C C10C 1.509(3) . ?
C4C C5C 1.386(3) . ?
C4C C9C 1.390(3) . ?
C5C C6C 1.392(3) . ?
C6C C7C 1.379(3) . ?
C7C C8C 1.383(3) . ?
C8C C9C 1.396(3) . ?
C10C C11C 1.392(3) . ?
C10C C15C 1.400(3) . ?
C11C C12C 1.390(3) . ?
C12C C13C 1.380(3) . ?
C13C C14C 1.389(3) . ?
C14C C15C 1.384(3) . ?
